data_7250627
loop_
_publ_author_name
'Bresciani, Giulio'
'Guelfi, Massimo'
'Dosa, Melodj'
'Guiotto, Virginia'
'Crocell\`a, Valentina'
'Lessi, Marco'
'Taddei, Marco'

_publ_section_title
;
 Synthesis and structural characterisation of CuII-based MOFs constructed
 by combining functionalised 1,4-bis(1H-imidazol-1-Yl)benzene ligands with
 copper sulfate
;
_journal_issue 24
_journal_name_full CrystEngComm
_journal_page_first 4071
_journal_page_last 4080
_journal_paper_doi 10.1039/D5CE00247H
_journal_volume 27
_journal_year 2025
_chemical_formula_sum 'C24 H18 Cl2 Cu N8 O4 S'
_chemical_formula_weight 648.96
_space_group_crystal_system triclinic
_space_group_IT_number 2
_space_group_name_Hall '-P 1'
_space_group_name_H-M_alt 'P -1'
_atom_sites_solution_hydrogens geom
_atom_sites_solution_primary direct
_audit_creation_method SHELXL-2019/1
_audit_update_record
;
2025-03-26 deposited with the CCDC.	2025-04-30 downloaded from the CCDC.
;
_cell_angle_alpha 70.642(2)
_cell_angle_beta 86.430(2)
_cell_angle_gamma 85.269(2)
_cell_formula_units_Z 2
_cell_length_a 11.0780(5)
_cell_length_b 12.6235(6)
_cell_length_c 13.3342(5)
_cell_measurement_reflns_used 5293
_cell_measurement_temperature 300(2)
_cell_measurement_theta_max 23.489
_cell_measurement_theta_min 2.435
_cell_volume 1752.07(13)
_computing_structure_refinement 'SHELXL-2019/1 (Sheldrick, 2019)'
_diffrn_ambient_temperature 300(2)
_diffrn_measured_fraction_theta_full 0.999
_diffrn_measured_fraction_theta_max 0.999
_diffrn_measurement_device_type 'Bruker D8 Venture'
_diffrn_measurement_method Phi-Omega
_diffrn_radiation_type MoK\a
_diffrn_radiation_wavelength 0.71073
_diffrn_reflns_av_R_equivalents 0.1080
_diffrn_reflns_av_unetI/netI 0.0498
_diffrn_reflns_Laue_measured_fraction_full 0.999
_diffrn_reflns_Laue_measured_fraction_max 0.999
_diffrn_reflns_limit_h_max 13
_diffrn_reflns_limit_h_min -13
_diffrn_reflns_limit_k_max 15
_diffrn_reflns_limit_k_min -15
_diffrn_reflns_limit_l_max 15
_diffrn_reflns_limit_l_min -15
_diffrn_reflns_number 56824
_diffrn_reflns_point_group_measured_fraction_full 0.999
_diffrn_reflns_point_group_measured_fraction_max 0.999
_diffrn_reflns_theta_full 25.025
_diffrn_reflns_theta_max 25.025
_diffrn_reflns_theta_min 1.934
_exptl_absorpt_coefficient_mu 0.872
_exptl_absorpt_correction_T_max 0.7453
_exptl_absorpt_correction_T_min 0.6342
_exptl_absorpt_correction_type multi-scan
_exptl_absorpt_process_details '(Sheldrick G.M., 1996)'
_exptl_crystal_colour blue
_exptl_crystal_density_diffrn 1.230
_exptl_crystal_description block
_exptl_crystal_F_000 658
_exptl_crystal_size_max 0.072
_exptl_crystal_size_mid 0.060
_exptl_crystal_size_min 0.030
_refine_diff_density_max 1.097
_refine_diff_density_min -0.999
_refine_diff_density_rms 0.079
_refine_ls_extinction_method none
_refine_ls_goodness_of_fit_ref 1.049
_refine_ls_hydrogen_treatment constr
_refine_ls_matrix_type full
_refine_ls_number_parameters 364
_refine_ls_number_reflns 6174
_refine_ls_number_restraints 0
_refine_ls_restrained_S_all 1.049
_refine_ls_R_factor_all 0.0765
_refine_ls_R_factor_gt 0.0545
_refine_ls_shift/su_max 0.000
_refine_ls_shift/su_mean 0.000
_refine_ls_structure_factor_coef Fsqd
_refine_ls_weighting_details 'w=1/[\s^2^(Fo^2^)+(0.0861P)^2^+2.3725P] where P=(Fo^2^+2Fc^2^)/3'
_refine_ls_weighting_scheme calc
_refine_ls_wR_factor_gt 0.1539
_refine_ls_wR_factor_ref 0.1693
_reflns_Friedel_coverage 0.000
_reflns_number_gt 4521
_reflns_number_total 6174
_reflns_threshold_expression 'I > 2\s(I)'
_cod_data_source_file d5ce00247h3.cif
_cod_data_source_block UdP-21
_cod_depositor_comments
;
The following automatic conversions were performed:

data item '_exptl_absorpt_correction_type' value 'Multi-Scan' was
changed to 'multi-scan' in accordance with the
/home/data/users/saulius/crontab/automatic-downloads/current/RSC/lib/dictionaries/cif_core.dic
dictionary named 'cif_core.dic' version 2.4.2 last updated on
2011-04-26.

Automatic conversion script
Id: cif_fix_values 8170 2020-07-09 18:12:32Z antanas 
;
_cod_database_code 7250627
_shelx_shelxl_version_number 2019/1
_shelx_space_group_comment
;
The symmetry employed for this shelxl refinement is uniquely defined
by the following loop, which should always be used as a source of
symmetry information in preference to the above space-group names.
They are only intended as comments.
;

loop_
_space_group_symop_operation_xyz
'x, y, z'
'-x, -y, -z'

loop_
_atom_site_label
_atom_site_type_symbol
_atom_site_fract_x
_atom_site_fract_y
_atom_site_fract_z
_atom_site_U_iso_or_equiv
_atom_site_adp_type
_atom_site_occupancy
_atom_site_site_symmetry_order
_atom_site_calc_flag
_atom_site_refinement_flags_posn
_atom_site_refinement_flags_adp
_atom_site_refinement_flags_occupancy
_atom_site_disorder_assembly
_atom_site_disorder_group
Cu1 Cu 1.000000 1.000000 0.000000 0.0328(2) Uani 1 2 d S . P . .
Cu2 Cu 0.000000 0.500000 0.000000 0.0339(2) Uani 1 2 d S . P . .
Cl1 Cl -0.21842(19) 0.49105(14) 0.68114(12) 0.0867(6) Uani 1 1 d . . . . .
Cl2 Cl 0.53626(19) 0.89999(16) -0.09327(17) 0.1092(8) Uani 1 1 d . . . . .
S1 S 0.93985(12) 1.19284(10) 0.15522(9) 0.0462(3) Uani 1 1 d . . . . .
O1 O 0.9842(3) 1.2951(3) 0.0804(2) 0.0473(8) Uani 1 1 d . . . . .
O2 O 0.9693(5) 1.1827(4) 0.2627(3) 0.0940(16) Uani 1 1 d . . . . .
O3 O 0.9876(4) 1.0958(3) 0.1299(3) 0.0606(10) Uani 1 1 d . . . . .
O4 O 0.8058(4) 1.1991(3) 0.1522(4) 0.0793(13) Uani 1 1 d . . . . .
N5 N 0.1707(3) 0.4794(3) 0.0469(3) 0.0384(8) Uani 1 1 d . . . . .
N2 N -0.1675(4) 0.2339(3) 0.7400(3) 0.0477(10) Uani 1 1 d . . . . .
N1 N -0.1038(3) 0.1161(3) 0.8920(3) 0.0400(9) Uani 1 1 d . . . . .
N8 N 0.8493(3) 0.9219(3) 0.0660(3) 0.0379(8) Uani 1 1 d . . . . .
N7 N 0.6962(3) 0.8157(3) 0.0956(3) 0.0433(9) Uani 1 1 d . . . . .
N3 N -0.1044(3) 0.4887(3) 0.3069(3) 0.0399(9) Uani 1 1 d . . . . .
N4 N -0.0529(3) 0.5241(3) 0.1380(3) 0.0364(8) Uani 1 1 d . . . . .
N6 N 0.3479(3) 0.5251(3) 0.0769(3) 0.0411(9) Uani 1 1 d . . . . .
C1 C -0.2556(5) 0.2325(5) 0.8110(4) 0.0607(14) Uani 1 1 d . . . . .
H1 H -0.330537 0.272677 0.798377 0.073 Uiso 1 1 calc R U . . .
C2 C -0.2170(5) 0.1616(4) 0.9062(4) 0.0565(14) Uani 1 1 d . . . . .
H2 H -0.260797 0.146401 0.970635 0.068 Uiso 1 1 calc R U . . .
C3 C -0.0769(4) 0.1630(4) 0.7891(3) 0.0460(11) Uani 1 1 d . . . . .
H3 H -0.004307 0.148436 0.755584 0.055 Uiso 1 1 calc R U . . .
C4 C -0.1609(5) 0.3004(4) 0.6284(3) 0.0473(11) Uani 1 1 d . . . . .
C5 C -0.1254(7) 0.2479(5) 0.5564(4) 0.0758(19) Uani 1 1 d . . . . .
H5 H -0.113025 0.169916 0.578811 0.091 Uiso 1 1 calc R U . . .
C6 C -0.1076(7) 0.3094(5) 0.4499(4) 0.0741(19) Uani 1 1 d . . . . .
H6 H -0.082309 0.273043 0.401242 0.089 Uiso 1 1 calc R U . . .
C7 C -0.1274(4) 0.4240(4) 0.4167(3) 0.0441(11) Uani 1 1 d . . . . .
C8 C -0.1664(5) 0.4772(4) 0.4886(4) 0.0550(13) Uani 1 1 d . . . . .
H8 H -0.181947 0.554899 0.465779 0.066 Uiso 1 1 calc R U . . .
C9 C -0.1824(5) 0.4155(4) 0.5943(4) 0.0531(13) Uani 1 1 d . . . . .
C14 C 0.7835(5) 0.9295(4) 0.1541(4) 0.0526(12) Uani 1 1 d . . . . .
H14 H 0.800894 0.973295 0.194700 0.063 Uiso 1 1 calc R U . . .
C15 C 0.6899(5) 0.8637(5) 0.1724(4) 0.0572(14) Uani 1 1 d . . . . .
H15 H 0.631785 0.853296 0.227615 0.069 Uiso 1 1 calc R U . . .
C13 C 0.7947(4) 0.8532(4) 0.0327(4) 0.0430(11) Uani 1 1 d . . . . .
H13 H 0.820024 0.832580 -0.026500 0.052 Uiso 1 1 calc R U . . .
C12 C -0.0850(5) 0.4460(4) 0.2271(3) 0.0449(11) Uani 1 1 d . . . . .
H12 H -0.093144 0.371243 0.233768 0.054 Uiso 1 1 calc R U . . .
C11 C -0.0513(5) 0.6207(4) 0.1634(4) 0.0464(11) Uani 1 1 d . . . . .
H11 H -0.031657 0.690259 0.115864 0.056 Uiso 1 1 calc R U . . .
C10 C -0.0820(5) 0.6006(4) 0.2662(4) 0.0475(12) Uani 1 1 d . . . . .
H10 H -0.087119 0.652116 0.302804 0.057 Uiso 1 1 calc R U . . .
C16 C 0.6137(4) 0.7387(4) 0.0848(4) 0.0450(11) Uani 1 1 d . . . . .
C17 C 0.5334(4) 0.7697(4) 0.0029(4) 0.0502(12) Uani 1 1 d . . . . .
C18 C 0.4492(4) 0.6981(4) -0.0024(4) 0.0491(12) Uani 1 1 d . . . . .
H18 H 0.396785 0.718311 -0.058523 0.059 Uiso 1 1 calc R U . . .
C19 C 0.4439(4) 0.5950(4) 0.0775(4) 0.0396(10) Uani 1 1 d . . . . .
C20 C 0.5244(5) 0.5618(4) 0.1554(4) 0.0597(14) Uani 1 1 d . . . . .
H20 H 0.522604 0.490781 0.206430 0.072 Uiso 1 1 calc R U . . .
C21 C 0.6097(5) 0.6346(5) 0.1586(4) 0.0610(15) Uani 1 1 d . . . . .
H21 H 0.665337 0.611784 0.212242 0.073 Uiso 1 1 calc R U . . .
C22 C 0.2294(4) 0.3865(4) 0.1163(4) 0.0489(12) Uani 1 1 d . . . . .
H22 H 0.198570 0.315969 0.145371 0.059 Uiso 1 1 calc R U . . .
C23 C 0.3380(4) 0.4135(4) 0.1355(4) 0.0472(11) Uani 1 1 d . . . . .
H23 H 0.395529 0.365940 0.179845 0.057 Uiso 1 1 calc R U . . .
C24 C 0.2442(4) 0.5603(4) 0.0248(3) 0.0419(10) Uani 1 1 d . . . . .
H24 H 0.227163 0.632942 -0.021126 0.050 Uiso 1 1 calc R U . . .

loop_
_atom_site_aniso_label
_atom_site_aniso_U_11
_atom_site_aniso_U_22
_atom_site_aniso_U_33
_atom_site_aniso_U_23
_atom_site_aniso_U_13
_atom_site_aniso_U_12
Cu1 0.0330(4) 0.0283(4) 0.0336(4) -0.0029(3) -0.0015(3) -0.0125(3)
Cu2 0.0329(4) 0.0445(4) 0.0284(4) -0.0153(3) 0.0036(3) -0.0161(3)
Cl1 0.1319(16) 0.0753(11) 0.0523(8) -0.0275(8) 0.0093(9) 0.0146(10)
Cl2 0.1068(15) 0.0792(12) 0.1127(15) 0.0232(11) -0.0425(12) -0.0454(11)
S1 0.0669(8) 0.0339(6) 0.0378(6) -0.0110(5) 0.0046(5) -0.0126(5)
O1 0.060(2) 0.0349(17) 0.0456(18) -0.0080(14) 0.0009(15) -0.0182(15)
O2 0.182(5) 0.061(3) 0.040(2) -0.0150(19) -0.017(3) -0.014(3)
O3 0.081(3) 0.047(2) 0.061(2) -0.0277(17) 0.0145(19) -0.0159(18)
O4 0.052(2) 0.066(3) 0.105(3) -0.011(2) 0.018(2) -0.0109(19)
N5 0.039(2) 0.043(2) 0.0374(19) -0.0168(16) 0.0039(15) -0.0147(17)
N2 0.060(3) 0.048(2) 0.0333(19) -0.0108(17) -0.0071(18) 0.005(2)
N1 0.045(2) 0.038(2) 0.0335(19) -0.0070(15) 0.0047(16) -0.0085(17)
N8 0.037(2) 0.0335(19) 0.041(2) -0.0080(16) -0.0007(15) -0.0116(16)
N7 0.032(2) 0.045(2) 0.054(2) -0.0144(18) 0.0022(16) -0.0162(17)
N3 0.055(2) 0.037(2) 0.0285(18) -0.0114(15) 0.0028(16) -0.0063(17)
N4 0.042(2) 0.037(2) 0.0310(18) -0.0105(15) 0.0015(15) -0.0152(16)
N6 0.0305(19) 0.044(2) 0.052(2) -0.0184(18) -0.0026(16) -0.0076(16)
C1 0.053(3) 0.059(3) 0.052(3) 0.001(2) 0.000(2) 0.014(3)
C2 0.059(3) 0.061(3) 0.037(3) -0.006(2) 0.011(2) 0.009(3)
C3 0.051(3) 0.046(3) 0.037(2) -0.008(2) 0.005(2) -0.003(2)
C4 0.061(3) 0.045(3) 0.031(2) -0.007(2) 0.001(2) 0.000(2)
C5 0.139(6) 0.043(3) 0.039(3) -0.010(2) 0.013(3) 0.005(3)
C6 0.135(6) 0.047(3) 0.039(3) -0.016(2) 0.012(3) 0.000(3)
C7 0.060(3) 0.042(3) 0.029(2) -0.0102(19) 0.002(2) -0.003(2)
C8 0.080(4) 0.042(3) 0.037(2) -0.009(2) 0.004(2) 0.007(3)
C9 0.071(3) 0.051(3) 0.035(2) -0.013(2) 0.003(2) 0.010(3)
C14 0.055(3) 0.057(3) 0.054(3) -0.027(2) 0.011(2) -0.020(2)
C15 0.047(3) 0.071(4) 0.060(3) -0.028(3) 0.020(2) -0.027(3)
C13 0.040(3) 0.040(3) 0.049(3) -0.012(2) 0.004(2) -0.016(2)
C12 0.070(3) 0.038(2) 0.031(2) -0.0167(19) 0.004(2) -0.014(2)
C11 0.064(3) 0.036(3) 0.039(2) -0.0109(19) -0.002(2) -0.011(2)
C10 0.069(3) 0.039(3) 0.040(2) -0.020(2) -0.002(2) -0.003(2)
C16 0.031(2) 0.047(3) 0.057(3) -0.014(2) 0.001(2) -0.014(2)
C17 0.040(3) 0.052(3) 0.059(3) -0.016(2) 0.003(2) -0.012(2)
C18 0.037(3) 0.056(3) 0.056(3) -0.019(2) -0.003(2) -0.011(2)
C19 0.032(2) 0.038(2) 0.052(3) -0.017(2) 0.0045(19) -0.0126(19)
C20 0.052(3) 0.048(3) 0.069(3) 0.001(3) -0.018(3) -0.020(2)
C21 0.044(3) 0.062(3) 0.072(3) -0.008(3) -0.020(3) -0.020(3)
C22 0.049(3) 0.041(3) 0.057(3) -0.014(2) -0.006(2) -0.014(2)
C23 0.045(3) 0.039(3) 0.058(3) -0.014(2) -0.012(2) -0.008(2)
C24 0.042(3) 0.045(3) 0.040(2) -0.012(2) -0.0008(19) -0.014(2)

loop_
_atom_type_symbol
_atom_type_description
_atom_type_scat_dispersion_real
_atom_type_scat_dispersion_imag
_atom_type_scat_source
C C 0.0033 0.0016 'International Tables Vol C Tables 4.2.6.8 and 6.1.1.4'
H H 0.0000 0.0000 'International Tables Vol C Tables 4.2.6.8 and 6.1.1.4'
Cl Cl 0.1484 0.1585 'International Tables Vol C Tables 4.2.6.8 and 6.1.1.4'
Cu Cu 0.3201 1.2651 'International Tables Vol C Tables 4.2.6.8 and 6.1.1.4'
N N 0.0061 0.0033 'International Tables Vol C Tables 4.2.6.8 and 6.1.1.4'
O O 0.0106 0.0060 'International Tables Vol C Tables 4.2.6.8 and 6.1.1.4'
S S 0.1246 0.1234 'International Tables Vol C Tables 4.2.6.8 and 6.1.1.4'

loop_
_geom_angle_atom_site_label_1
_geom_angle_atom_site_label_2
_geom_angle_atom_site_label_3
_geom_angle
_geom_angle_site_symmetry_1
_geom_angle_site_symmetry_3
_geom_angle_publ_flag
N8 Cu1 N8 180.0 2_775 . ?
N8 Cu1 N1 88.80(14) 2_775 2_666 ?
N8 Cu1 N1 91.20(14) . 2_666 ?
N8 Cu1 N1 91.20(14) 2_775 1_664 ?
N8 Cu1 N1 88.80(14) . 1_664 ?
N1 Cu1 N1 180.0 2_666 1_664 ?
N8 Cu1 O3 90.06(13) 2_775 . ?
N8 Cu1 O3 89.94(13) . . ?
N1 Cu1 O3 83.60(14) 2_666 . ?
N1 Cu1 O3 96.40(14) 1_664 . ?
N8 Cu1 O3 89.94(13) 2_775 2_775 ?
N8 Cu1 O3 90.06(13) . 2_775 ?
N1 Cu1 O3 96.40(14) 2_666 2_775 ?
N1 Cu1 O3 83.60(14) 1_664 2_775 ?
O3 Cu1 O3 180.0 . 2_775 ?
N5 Cu2 N5 180.0 . 2_565 ?
N5 Cu2 N4 91.74(14) . 2_565 ?
N5 Cu2 N4 88.26(14) 2_565 2_565 ?
N5 Cu2 N4 88.26(14) . . ?
N5 Cu2 N4 91.74(14) 2_565 . ?
N4 Cu2 N4 180.0(2) 2_565 . ?
O3 S1 O1 111.6(2) . . ?
O3 S1 O2 110.3(3) . . ?
O1 S1 O2 110.2(2) . . ?
O3 S1 O4 108.7(2) . . ?
O1 S1 O4 108.9(2) . . ?
O2 S1 O4 107.0(3) . . ?
S1 O3 Cu1 145.9(2) . . ?
C24 N5 C22 106.3(4) . . ?
C24 N5 Cu2 124.2(3) . . ?
C22 N5 Cu2 129.0(3) . . ?
C1 N2 C3 107.9(4) . . ?
C1 N2 C4 128.9(4) . . ?
C3 N2 C4 123.1(4) . . ?
C3 N1 C2 104.5(4) . . ?
C3 N1 Cu1 126.7(3) . 1_446 ?
C2 N1 Cu1 128.7(3) . 1_446 ?
C13 N8 C14 106.1(4) . . ?
C13 N8 Cu1 126.3(3) . . ?
C14 N8 Cu1 127.7(3) . . ?
C15 N7 C13 106.9(4) . . ?
C15 N7 C16 125.8(4) . . ?
C13 N7 C16 127.3(4) . . ?
C12 N3 C10 107.0(4) . . ?
C12 N3 C7 125.2(4) . . ?
C10 N3 C7 127.2(4) . . ?
C12 N4 C11 105.4(4) . . ?
C12 N4 Cu2 126.4(3) . . ?
C11 N4 Cu2 127.9(3) . . ?
C24 N6 C23 106.5(4) . . ?
C24 N6 C19 125.6(4) . . ?
C23 N6 C19 127.7(4) . . ?
N2 C1 C2 107.3(4) . . ?
N2 C1 H1 126.4 . . ?
C2 C1 H1 126.4 . . ?
C1 C2 N1 109.1(4) . . ?
C1 C2 H2 125.5 . . ?
N1 C2 H2 125.5 . . ?
N1 C3 N2 111.1(4) . . ?
N1 C3 H3 124.4 . . ?
N2 C3 H3 124.4 . . ?
C5 C4 C9 119.4(4) . . ?
C5 C4 N2 118.7(4) . . ?
C9 C4 N2 121.8(4) . . ?
C4 C5 C6 120.6(5) . . ?
C4 C5 H5 119.7 . . ?
C6 C5 H5 119.7 . . ?
C7 C6 C5 119.7(5) . . ?
C7 C6 H6 120.1 . . ?
C5 C6 H6 120.1 . . ?
C6 C7 C8 120.0(4) . . ?
C6 C7 N3 119.9(4) . . ?
C8 C7 N3 120.1(4) . . ?
C7 C8 C9 119.9(5) . . ?
C7 C8 H8 120.1 . . ?
C9 C8 H8 120.1 . . ?
C8 C9 C4 120.4(4) . . ?
C8 C9 Cl1 116.6(4) . . ?
C4 C9 Cl1 122.8(4) . . ?
C15 C14 N8 109.1(4) . . ?
C15 C14 H14 125.4 . . ?
N8 C14 H14 125.4 . . ?
C14 C15 N7 107.0(4) . . ?
C14 C15 H15 126.5 . . ?
N7 C15 H15 126.5 . . ?
N8 C13 N7 110.9(4) . . ?
N8 C13 H13 124.6 . . ?
N7 C13 H13 124.6 . . ?
N4 C12 N3 111.1(4) . . ?
N4 C12 H12 124.4 . . ?
N3 C12 H12 124.4 . . ?
C10 C11 N4 110.3(4) . . ?
C10 C11 H11 124.9 . . ?
N4 C11 H11 124.9 . . ?
C11 C10 N3 106.2(4) . . ?
C11 C10 H10 126.9 . . ?
N3 C10 H10 126.9 . . ?
C21 C16 C17 118.7(4) . . ?
C21 C16 N7 119.8(4) . . ?
C17 C16 N7 121.4(4) . . ?
C18 C17 C16 120.9(5) . . ?
C18 C17 Cl2 118.8(4) . . ?
C16 C17 Cl2 120.4(4) . . ?
C17 C18 C19 118.6(5) . . ?
C17 C18 H18 120.7 . . ?
C19 C18 H18 120.7 . . ?
C20 C19 C18 121.2(4) . . ?
C20 C19 N6 120.6(4) . . ?
C18 C19 N6 118.2(4) . . ?
C19 C20 C21 119.3(5) . . ?
C19 C20 H20 120.4 . . ?
C21 C20 H20 120.4 . . ?
C16 C21 C20 121.3(5) . . ?
C16 C21 H21 119.4 . . ?
C20 C21 H21 119.4 . . ?
C23 C22 N5 109.3(4) . . ?
C23 C22 H22 125.4 . . ?
N5 C22 H22 125.4 . . ?
C22 C23 N6 106.7(4) . . ?
C22 C23 H23 126.6 . . ?
N6 C23 H23 126.6 . . ?
N5 C24 N6 111.3(4) . . ?
N5 C24 H24 124.4 . . ?
N6 C24 H24 124.4 . . ?

loop_
_geom_bond_atom_site_label_1
_geom_bond_atom_site_label_2
_geom_bond_distance
_geom_bond_site_symmetry_2
_geom_bond_publ_flag
Cu1 N8 2.012(3) 2_775 ?
Cu1 N8 2.012(3) . ?
Cu1 N1 2.018(4) 2_666 ?
Cu1 N1 2.018(4) 1_664 ?
Cu1 O3 2.411(3) . ?
Cu1 O3 2.411(3) 2_775 ?
Cu2 N5 1.998(4) . ?
Cu2 N5 1.998(4) 2_565 ?
Cu2 N4 2.007(3) 2_565 ?
Cu2 N4 2.007(3) . ?
Cl1 C9 1.738(5) . ?
Cl2 C17 1.719(5) . ?
S1 O3 1.428(4) . ?
S1 O1 1.447(3) . ?
S1 O2 1.452(4) . ?
S1 O4 1.482(4) . ?
N5 C24 1.304(5) . ?
N5 C22 1.373(6) . ?
N2 C1 1.314(6) . ?
N2 C3 1.335(6) . ?
N2 C4 1.446(5) . ?
N1 C3 1.328(5) . ?
N1 C2 1.364(6) . ?
N8 C13 1.301(5) . ?
N8 C14 1.370(6) . ?
N7 C15 1.348(6) . ?
N7 C13 1.352(5) . ?
N7 C16 1.434(5) . ?
N3 C12 1.342(5) . ?
N3 C10 1.374(6) . ?
N3 C7 1.439(5) . ?
N4 C12 1.318(5) . ?
N4 C11 1.372(6) . ?
N6 C24 1.346(6) . ?
N6 C23 1.375(6) . ?
N6 C19 1.439(5) . ?
C1 C2 1.359(7) . ?
C1 H1 0.9300 . ?
C2 H2 0.9300 . ?
C3 H3 0.9300 . ?
C4 C5 1.360(7) . ?
C4 C9 1.376(7) . ?
C5 C6 1.384(7) . ?
C5 H5 0.9300 . ?
C6 C7 1.367(7) . ?
C6 H6 0.9300 . ?
C7 C8 1.373(6) . ?
C8 C9 1.374(6) . ?
C8 H8 0.9300 . ?
C14 C15 1.341(7) . ?
C14 H14 0.9300 . ?
C15 H15 0.9300 . ?
C13 H13 0.9300 . ?
C12 H12 0.9300 . ?
C11 C10 1.336(6) . ?
C11 H11 0.9300 . ?
C10 H10 0.9300 . ?
C16 C21 1.358(7) . ?
C16 C17 1.385(7) . ?
C17 C18 1.372(7) . ?
C18 C19 1.385(6) . ?
C18 H18 0.9300 . ?
C19 C20 1.347(7) . ?
C20 C21 1.383(7) . ?
C20 H20 0.9300 . ?
C21 H21 0.9300 . ?
C22 C23 1.339(6) . ?
C22 H22 0.9300 . ?
C23 H23 0.9300 . ?
C24 H24 0.9300 . ?

loop_
_geom_torsion_atom_site_label_1
_geom_torsion_atom_site_label_2
_geom_torsion_atom_site_label_3
_geom_torsion_atom_site_label_4
_geom_torsion
_geom_torsion_site_symmetry_1
_geom_torsion_site_symmetry_2
_geom_torsion_site_symmetry_3
_geom_torsion_site_symmetry_4
_geom_torsion_publ_flag
O1 S1 O3 Cu1 -61.7(4) . . . . ?
O2 S1 O3 Cu1 175.4(4) . . . . ?
O4 S1 O3 Cu1 58.4(4) . . . . ?
C3 N2 C1 C2 1.6(6) . . . . ?
C4 N2 C1 C2 -176.4(5) . . . . ?
N2 C1 C2 N1 -1.8(7) . . . . ?
C3 N1 C2 C1 1.3(6) . . . . ?
Cu1 N1 C2 C1 -177.0(4) 1_446 . . . ?
C2 N1 C3 N2 -0.3(6) . . . . ?
Cu1 N1 C3 N2 178.0(3) 1_446 . . . ?
C1 N2 C3 N1 -0.8(6) . . . . ?
C4 N2 C3 N1 177.3(4) . . . . ?
C1 N2 C4 C5 -131.7(7) . . . . ?
C3 N2 C4 C5 50.6(7) . . . . ?
C1 N2 C4 C9 52.3(8) . . . . ?
C3 N2 C4 C9 -125.4(6) . . . . ?
C9 C4 C5 C6 1.8(10) . . . . ?
N2 C4 C5 C6 -174.3(6) . . . . ?
C4 C5 C6 C7 -0.9(11) . . . . ?
C5 C6 C7 C8 -0.9(10) . . . . ?
C5 C6 C7 N3 177.5(6) . . . . ?
C12 N3 C7 C6 12.7(8) . . . . ?
C10 N3 C7 C6 -157.8(6) . . . . ?
C12 N3 C7 C8 -168.8(5) . . . . ?
C10 N3 C7 C8 20.7(8) . . . . ?
C6 C7 C8 C9 1.7(9) . . . . ?
N3 C7 C8 C9 -176.8(5) . . . . ?
C7 C8 C9 C4 -0.7(9) . . . . ?
C7 C8 C9 Cl1 174.2(4) . . . . ?
C5 C4 C9 C8 -1.0(9) . . . . ?
N2 C4 C9 C8 175.0(5) . . . . ?
C5 C4 C9 Cl1 -175.7(5) . . . . ?
N2 C4 C9 Cl1 0.3(8) . . . . ?
C13 N8 C14 C15 0.4(6) . . . . ?
Cu1 N8 C14 C15 -179.6(4) . . . . ?
N8 C14 C15 N7 -0.5(6) . . . . ?
C13 N7 C15 C14 0.5(6) . . . . ?
C16 N7 C15 C14 179.9(5) . . . . ?
C14 N8 C13 N7 -0.1(5) . . . . ?
Cu1 N8 C13 N7 179.8(3) . . . . ?
C15 N7 C13 N8 -0.2(6) . . . . ?
C16 N7 C13 N8 -179.7(4) . . . . ?
C11 N4 C12 N3 0.4(5) . . . . ?
Cu2 N4 C12 N3 174.3(3) . . . . ?
C10 N3 C12 N4 -0.6(6) . . . . ?
C7 N3 C12 N4 -172.7(4) . . . . ?
C12 N4 C11 C10 0.0(6) . . . . ?
Cu2 N4 C11 C10 -173.7(3) . . . . ?
N4 C11 C10 N3 -0.4(6) . . . . ?
C12 N3 C10 C11 0.6(5) . . . . ?
C7 N3 C10 C11 172.5(5) . . . . ?
C15 N7 C16 C21 -67.4(7) . . . . ?
C13 N7 C16 C21 112.0(6) . . . . ?
C15 N7 C16 C17 109.7(6) . . . . ?
C13 N7 C16 C17 -71.0(7) . . . . ?
C21 C16 C17 C18 1.7(8) . . . . ?
N7 C16 C17 C18 -175.4(5) . . . . ?
C21 C16 C17 Cl2 -179.2(4) . . . . ?
N7 C16 C17 Cl2 3.7(7) . . . . ?
C16 C17 C18 C19 1.7(8) . . . . ?
Cl2 C17 C18 C19 -177.4(4) . . . . ?
C17 C18 C19 C20 -4.4(8) . . . . ?
C17 C18 C19 N6 174.1(4) . . . . ?
C24 N6 C19 C20 159.3(5) . . . . ?
C23 N6 C19 C20 -14.4(7) . . . . ?
C24 N6 C19 C18 -19.2(7) . . . . ?
C23 N6 C19 C18 167.1(5) . . . . ?
C18 C19 C20 C21 3.5(8) . . . . ?
N6 C19 C20 C21 -174.9(5) . . . . ?
C17 C16 C21 C20 -2.6(9) . . . . ?
N7 C16 C21 C20 174.5(5) . . . . ?
C19 C20 C21 C16 0.0(9) . . . . ?
C24 N5 C22 C23 0.4(5) . . . . ?
Cu2 N5 C22 C23 -172.2(3) . . . . ?
N5 C22 C23 N6 -0.2(6) . . . . ?
C24 N6 C23 C22 -0.1(5) . . . . ?
C19 N6 C23 C22 174.6(4) . . . . ?
C22 N5 C24 N6 -0.4(5) . . . . ?
Cu2 N5 C24 N6 172.6(3) . . . . ?
C23 N6 C24 N5 0.3(5) . . . . ?
C19 N6 C24 N5 -174.5(4) . . . . ?
